data_4508067
loop_
_publ_author_name
'Tian, Chongbin'
'Lin, Zujin'
'Du, Shaowu'

_publ_section_title
;
 Three New Three-Dimensional Frameworks Based on Hepta-, Hexa-, and
 Pentanuclear Cobalt Clusters Derived from Substituted Isophthalic Acids:
 Synthesis, Structures, and Magnetic Properties
;
_journal_issue 8
_journal_name_full 'Crystal Growth &amp; Design'
_journal_page_first 3746
_journal_paper_doi 10.1021/cg4007789
_journal_volume 13
_journal_year 2013
_chemical_formula_sum 'C76 H86 Co6 N2 O28'
_chemical_formula_weight 1829.05
_chemical_name_systematic
; 
 ? 
;
_space_group_IT_number 2
_symmetry_cell_setting triclinic
_symmetry_space_group_name_Hall '-P 1'
_symmetry_space_group_name_H-M 'P -1'
_atom_sites_solution_hydrogens geom
_atom_sites_solution_primary direct
_atom_sites_solution_secondary difmap
_audit_creation_method SHELXL-97
_cell_angle_alpha 91.853(8)
_cell_angle_beta 92.757(6)
_cell_angle_gamma 97.818(9)
_cell_formula_units_Z 1
_cell_length_a 11.0815(14)
_cell_length_b 12.6742(19)
_cell_length_c 14.523(2)
_cell_measurement_reflns_used 4593
_cell_measurement_temperature 293(2)
_cell_measurement_theta_max 27.4565
_cell_measurement_theta_min 3.0579
_cell_volume 2016.9(5)
_computing_structure_refinement 'SHELXL-97 (Sheldrick, 1997)'
_computing_structure_solution 'SHELXS-97 (Sheldrick, 1990)'
_diffrn_ambient_temperature 293(2)
_diffrn_detector_area_resol_mean 14.6306
_diffrn_measured_fraction_theta_full 0.949
_diffrn_measured_fraction_theta_max 0.949
_diffrn_measurement_device_type 'Mercury70 (2x2 bin mode)'
_diffrn_measurement_method CCD_Profile_fitting
_diffrn_radiation_monochromator graphite
_diffrn_radiation_source 'fine-focus sealed tube'
_diffrn_radiation_type MoK\a
_diffrn_radiation_wavelength 0.71073
_diffrn_reflns_av_R_equivalents 0.0393
_diffrn_reflns_av_sigmaI/netI 0.0590
_diffrn_reflns_limit_h_max 13
_diffrn_reflns_limit_h_min -13
_diffrn_reflns_limit_k_max 13
_diffrn_reflns_limit_k_min -14
_diffrn_reflns_limit_l_max 17
_diffrn_reflns_limit_l_min -17
_diffrn_reflns_number 13075
_diffrn_reflns_theta_full 25.27
_diffrn_reflns_theta_max 25.27
_diffrn_reflns_theta_min 2.10
_exptl_absorpt_coefficient_mu 1.286
_exptl_absorpt_correction_T_max 1.0000
_exptl_absorpt_correction_T_min 0.4952
_exptl_absorpt_correction_type multi-scan
_exptl_crystal_colour 'Dark Red '
_exptl_crystal_density_diffrn 1.506
_exptl_crystal_density_method 'not measured'
_exptl_crystal_description sheet
_exptl_crystal_F_000 942
_exptl_crystal_size_max 0.16
_exptl_crystal_size_mid 0.1
_exptl_crystal_size_min 0.08
_refine_diff_density_max 1.151
_refine_diff_density_min -0.609
_refine_diff_density_rms 0.101
_refine_ls_extinction_method none
_refine_ls_goodness_of_fit_ref 1.026
_refine_ls_hydrogen_treatment mixed
_refine_ls_matrix_type full
_refine_ls_number_parameters 499
_refine_ls_number_reflns 6981
_refine_ls_number_restraints 18
_refine_ls_restrained_S_all 1.036
_refine_ls_R_factor_all 0.0559
_refine_ls_R_factor_gt 0.0475
_refine_ls_shift/su_max 0.009
_refine_ls_shift/su_mean 0.000
_refine_ls_structure_factor_coef Fsqd
_refine_ls_weighting_details 'calc w=1/[\s^2^(Fo^2^)+(0.0980P)^2^+0.0000P] where P=(Fo^2^+2Fc^2^)/3'
_refine_ls_weighting_scheme calc
_refine_ls_wR_factor_gt 0.1443
_refine_ls_wR_factor_ref 0.1543
_reflns_number_gt 5806
_reflns_number_total 6981
_reflns_threshold_expression >2sigma(I)
_cod_data_source_file cg4007789_si_003.cif
_cod_data_source_block Compound_2
_cod_depositor_comments
;
The following automatic conversions were performed:

'_exptl_absorpt_correction_type' value 'Multi-scan' changed to
'multi-scan' according to
/home/saulius/struct/CIF-dictionaries/cif_core.dic dictionary named
'cif_core.dic' version 2.4.2 from 2011-04-26.

Automatic conversion script
Id: cif_fix_values 1891 2012-01-12 08:04:46Z andrius 
;
_cod_original_sg_symbol_H-M P-1
_cod_database_code 4508067

loop_
_symmetry_equiv_pos_as_xyz
'x, y, z'
'-x, -y, -z'

loop_
_atom_site_label
_atom_site_type_symbol
_atom_site_fract_x
_atom_site_fract_y
_atom_site_fract_z
_atom_site_U_iso_or_equiv
_atom_site_adp_type
_atom_site_occupancy
_atom_site_symmetry_multiplicity
_atom_site_calc_flag
_atom_site_refinement_flags
Co1 Co 0.41050(4) 0.47845(4) 0.40414(3) 0.01740(16) Uani 1 1 d .
Co2 Co 0.58459(4) 0.73763(4) 0.35260(3) 0.02117(16) Uani 1 1 d .
Co3 Co 0.30715(4) 0.64276(4) 0.27095(3) 0.02228(16) Uani 1 1 d .
O1 O 0.5997(2) 0.4914(2) 0.44697(16) 0.0216(5) Uani 1 1 d .
O2 O 0.6941(2) 0.6105(2) 0.35369(17) 0.0257(6) Uani 1 1 d .
O3 O 1.2205(2) 0.4555(2) 0.3830(2) 0.0363(7) Uani 1 1 d .
O4 O 1.1438(2) 0.5909(2) 0.3158(2) 0.0344(7) Uani 1 1 d .
O5 O 0.4014(3) 0.3234(2) 0.4285(2) 0.0506(9) Uani 1 1 d .
O6 O 0.3863(4) 0.1889(2) 0.51981(19) 0.0515(9) Uani 1 1 d .
O7 O 0.3058(3) -0.2069(2) 0.24351(18) 0.0312(6) Uani 1 1 d .
O8 O 0.4792(3) -0.1394(2) 0.32408(19) 0.0340(7) Uani 1 1 d .
O9 O 0.5545(3) 0.6961(2) 0.20770(17) 0.0342(7) Uani 1 1 d .
O10 O 0.6948(3) 0.5955(3) 0.16636(19) 0.0416(8) Uani 1 1 d .
H10D H 0.7057 0.5927 0.2224 0.062 Uiso 1 1 calc R
O11 O 0.5572(3) 0.5453(2) -0.26737(17) 0.0325(7) Uani 1 1 d .
O12 O 0.6741(2) 0.4632(2) -0.17146(17) 0.0312(6) Uani 1 1 d .
O13 O 0.4234(2) 0.63979(19) 0.38033(15) 0.0205(5) Uani 1 1 d .
H13A H 0.3885 0.6735 0.4326 0.025 Uiso 1 1 calc R
O14 O 0.7435(4) 0.8413(3) 0.3163(3) 0.0837(13) Uani 1 1 d .
C1 C 0.6893(3) 0.5270(3) 0.3993(2) 0.0193(7) Uani 1 1 d .
C2 C 0.7951(3) 0.4642(3) 0.3971(2) 0.0220(8) Uani 1 1 d .
C3 C 0.9091(3) 0.5117(3) 0.3736(2) 0.0230(8) Uani 1 1 d .
H3A H 0.9202 0.5815 0.3544 0.028 Uiso 1 1 calc R
C4 C 1.0072(3) 0.4529(3) 0.3793(3) 0.0246(8) Uani 1 1 d .
C5 C 0.9896(3) 0.3490(3) 0.4063(3) 0.0291(9) Uani 1 1 d .
H5A H 1.0565 0.3121 0.4108 0.035 Uiso 1 1 calc R
C6 C 0.8741(3) 0.2962(3) 0.4276(3) 0.0266(8) Uani 1 1 d .
C7 C 0.7773(3) 0.3569(3) 0.4224(2) 0.0258(8) Uani 1 1 d .
H7A H 0.6997 0.3257 0.4360 0.031 Uiso 1 1 calc R
C8 C 1.1336(3) 0.5043(3) 0.3578(3) 0.0275(9) Uani 1 1 d .
C9 C 0.8586(4) 0.1797(3) 0.4562(3) 0.0368(10) Uani 1 1 d .
C10 C 0.9208(5) 0.1113(4) 0.3899(4) 0.0633(16) Uani 1 1 d .
H10A H 0.8840 0.1132 0.3289 0.095 Uiso 1 1 calc R
H10B H 0.9115 0.0391 0.4094 0.095 Uiso 1 1 calc R
H10C H 1.0060 0.1384 0.3897 0.095 Uiso 1 1 calc R
C11 C 0.7236(5) 0.1320(4) 0.4574(5) 0.0674(17) Uani 1 1 d .
H11A H 0.6859 0.1327 0.3966 0.101 Uiso 1 1 calc R
H11B H 0.6830 0.1735 0.4994 0.101 Uiso 1 1 calc R
H11C H 0.7177 0.0599 0.4770 0.101 Uiso 1 1 calc R
C12 C 0.9165(2) 0.17727(18) 0.55532(15) 0.078(2) Uani 1 1 d .
H12A H 1.0011 0.2067 0.5561 0.117 Uiso 1 1 calc R
H12B H 0.9094 0.1050 0.5744 0.117 Uiso 1 1 calc R
H12C H 0.8750 0.2186 0.5968 0.117 Uiso 1 1 calc R
C14 C 0.3437(2) 0.15181(18) 0.36007(15) 0.0214(8) Uani 1 1 d R
C15 C 0.3815(2) 0.04982(18) 0.35902(15) 0.0235(8) Uani 1 1 d R
H15A H 0.4332 0.0306 0.4060 0.028 Uiso 1 1 calc R
C16 C 0.3392(3) -0.0214(3) 0.2856(2) 0.0230(8) Uani 1 1 d .
C17 C 0.2600(3) 0.0075(3) 0.2174(2) 0.0266(8) Uani 1 1 d .
H17A H 0.2297 -0.0422 0.1706 0.032 Uiso 1 1 calc R
C18 C 0.2241(3) 0.1088(3) 0.2164(2) 0.0259(8) Uani 1 1 d .
C19 C 0.2685(3) 0.1803(3) 0.2890(2) 0.0257(8) Uani 1 1 d .
H19A H 0.2471 0.2488 0.2897 0.031 Uiso 1 1 calc R
C20 C 0.3792(3) -0.1301(3) 0.2844(2) 0.0250(8) Uani 1 1 d .
C21 C 0.1391(4) 0.1386(3) 0.1375(3) 0.0320(9) Uani 1 1 d .
C22 C 0.0233(4) 0.0554(4) 0.1289(4) 0.0525(13) Uani 1 1 d .
H22A H -0.0189 0.0565 0.1851 0.079 Uiso 1 1 calc R
H22B H 0.0458 -0.0142 0.1179 0.079 Uiso 1 1 calc R
H22C H -0.0291 0.0721 0.0785 0.079 Uiso 1 1 calc R
C23 C 0.2047(5) 0.1351(4) 0.0465(3) 0.0505(13) Uani 1 1 d .
H23A H 0.2773 0.1862 0.0508 0.076 Uiso 1 1 calc R
H23B H 0.1515 0.1520 -0.0034 0.076 Uiso 1 1 calc R
H23C H 0.2260 0.0651 0.0356 0.076 Uiso 1 1 calc R
C24 C 0.1021(5) 0.2486(4) 0.1525(3) 0.0497(12) Uani 1 1 d .
H24A H 0.1737 0.3008 0.1575 0.075 Uiso 1 1 calc R
H24B H 0.0590 0.2507 0.2081 0.075 Uiso 1 1 calc R
H24C H 0.0501 0.2637 0.1011 0.075 Uiso 1 1 calc R
C25 C 0.6059(3) 0.6512(3) 0.1477(2) 0.0258(8) Uani 1 1 d .
C26 C 0.5678(3) 0.6556(3) 0.0483(2) 0.0257(8) Uani 1 1 d .
C27 C 0.4824(4) 0.7219(3) 0.0268(3) 0.0333(9) Uani 1 1 d .
H27A H 0.4525 0.7607 0.0739 0.040 Uiso 1 1 calc R
C28 C 0.4397(4) 0.7322(4) -0.0645(3) 0.0372(10) Uani 1 1 d .
C29 C 0.4861(4) 0.6708(3) -0.1323(3) 0.0330(9) Uani 1 1 d .
H29A H 0.4605 0.6768 -0.1936 0.040 Uiso 1 1 calc R
C30 C 0.5695(3) 0.6007(3) -0.1113(2) 0.0268(8) Uani 1 1 d .
C31 C 0.6120(3) 0.5933(3) -0.0201(2) 0.0244(8) Uani 1 1 d .
H31A H 0.6686 0.5478 -0.0051 0.029 Uiso 1 1 calc R
C32 C 0.6044(3) 0.5326(3) -0.1895(2) 0.0252(8) Uani 1 1 d .
C33 C 0.3442(6) 0.8065(6) -0.0914(3) 0.074(2) Uani 1 1 d .
C34 C 0.2764(9) 0.8359(9) -0.0107(6) 0.161(5) Uani 1 1 d .
H34A H 0.2180 0.8813 -0.0297 0.241 Uiso 1 1 calc R
H34B H 0.3327 0.8728 0.0357 0.241 Uiso 1 1 calc R
H34C H 0.2348 0.7725 0.0141 0.241 Uiso 1 1 calc R
C35 C 0.3945(13) 0.8868(11) -0.1525(10) 0.084(4) Uani 0.50 1 d PU
H35A H 0.3343 0.9318 -0.1683 0.126 Uiso 0.50 1 calc PR
H35B H 0.4182 0.8529 -0.2076 0.126 Uiso 0.50 1 calc PR
H35C H 0.4646 0.9290 -0.1223 0.126 Uiso 0.50 1 calc PR
C36 C 0.2443(9) 0.7419(9) -0.1568(7) 0.063(3) Uani 0.50 1 d PU
H36A H 0.1838 0.7862 -0.1740 0.094 Uiso 0.50 1 calc PR
H36B H 0.2066 0.6812 -0.1258 0.094 Uiso 0.50 1 calc PR
H36C H 0.2805 0.7182 -0.2111 0.094 Uiso 0.50 1 calc PR
N N 0.9478(12) 0.7808(11) 0.2155(10) 0.201(6) Uani 1 1 d .
C37 C 0.9676(18) 0.7081(18) 0.1661(14) 0.202(7) Uani 1 1 d U
C38 C 1.0038(18) 0.5944(18) 0.1012(14) 0.288(10) Uani 1 1 d .
H38A H 1.0688 0.6165 0.0618 0.432 Uiso 1 1 calc R
H38B H 0.9331 0.5626 0.0644 0.432 Uiso 1 1 calc R
H38C H 1.0287 0.5432 0.1429 0.432 Uiso 1 1 calc R
C13 C 0.3813(3) 0.2282(3) 0.4418(2) 0.0232(8) Uani 1 1 d .

loop_
_atom_site_aniso_label
_atom_site_aniso_U_11
_atom_site_aniso_U_22
_atom_site_aniso_U_33
_atom_site_aniso_U_23
_atom_site_aniso_U_13
_atom_site_aniso_U_12
Co1 0.0191(3) 0.0170(3) 0.0160(3) -0.0005(2) 0.00125(18) 0.00240(19)
Co2 0.0270(3) 0.0177(3) 0.0185(3) -0.0018(2) -0.00034(19) 0.0031(2)
Co3 0.0254(3) 0.0167(3) 0.0247(3) -0.0010(2) 0.00172(19) 0.0029(2)
O1 0.0204(12) 0.0273(15) 0.0183(12) -0.0003(10) 0.0056(9) 0.0060(10)
O2 0.0270(13) 0.0243(15) 0.0277(13) 0.0044(11) 0.0072(10) 0.0078(11)
O3 0.0196(14) 0.0391(18) 0.0497(18) 0.0012(14) 0.0009(12) 0.0026(12)
O4 0.0245(14) 0.0311(17) 0.0477(17) 0.0043(14) 0.0100(12) 0.0014(12)
O5 0.091(3) 0.0134(17) 0.0427(18) -0.0016(13) -0.0128(17) -0.0011(16)
O6 0.102(3) 0.0281(18) 0.0212(15) -0.0078(13) -0.0136(15) 0.0054(17)
O7 0.0421(16) 0.0179(15) 0.0327(15) -0.0043(12) -0.0056(12) 0.0051(12)
O8 0.0437(17) 0.0221(16) 0.0364(16) -0.0045(12) -0.0080(12) 0.0100(12)
O9 0.0479(17) 0.0396(18) 0.0174(13) -0.0065(12) -0.0002(11) 0.0169(14)
O10 0.0515(19) 0.057(2) 0.0214(14) 0.0009(14) 0.0035(12) 0.0254(16)
O11 0.0476(17) 0.0351(17) 0.0168(13) -0.0065(12) 0.0042(11) 0.0131(13)
O12 0.0355(15) 0.0332(17) 0.0252(14) -0.0068(12) 0.0025(11) 0.0074(13)
O13 0.0257(13) 0.0185(14) 0.0178(12) -0.0022(10) 0.0056(9) 0.0037(10)
O14 0.069(3) 0.071(3) 0.098(3) 0.013(2) -0.006(2) -0.033(2)
C1 0.0220(17) 0.020(2) 0.0160(16) -0.0024(14) 0.0016(13) 0.0026(14)
C2 0.0217(17) 0.026(2) 0.0194(17) -0.0008(15) 0.0040(13) 0.0072(15)
C3 0.0254(18) 0.020(2) 0.0237(18) 0.0031(15) 0.0039(14) 0.0034(15)
C4 0.0212(18) 0.025(2) 0.0272(18) -0.0044(16) 0.0067(14) 0.0001(15)
C5 0.0244(19) 0.032(2) 0.033(2) -0.0011(17) 0.0026(15) 0.0115(16)
C6 0.0284(19) 0.025(2) 0.0284(19) 0.0008(16) 0.0073(15) 0.0089(16)
C7 0.0239(18) 0.027(2) 0.0262(19) 0.0004(16) 0.0076(14) 0.0016(15)
C8 0.0195(18) 0.033(2) 0.0289(19) -0.0097(17) 0.0037(14) 0.0014(16)
C9 0.040(2) 0.030(3) 0.043(2) 0.0098(19) 0.0128(18) 0.0099(19)
C10 0.074(4) 0.031(3) 0.089(4) 0.005(3) 0.038(3) 0.011(3)
C11 0.055(3) 0.037(3) 0.114(5) 0.027(3) 0.030(3) 0.008(2)
C12 0.127(6) 0.050(4) 0.060(4) 0.022(3) -0.002(4) 0.026(4)
C14 0.0273(18) 0.0128(19) 0.0235(18) -0.0012(14) 0.0008(14) 0.0017(14)
C15 0.037(2) 0.017(2) 0.0167(16) 0.0006(14) -0.0025(14) 0.0054(15)
C16 0.0297(19) 0.016(2) 0.0237(18) 0.0007(15) 0.0013(14) 0.0043(15)
C17 0.034(2) 0.021(2) 0.0240(18) -0.0068(16) -0.0008(15) 0.0024(16)
C18 0.0298(19) 0.025(2) 0.0224(18) -0.0011(16) -0.0032(14) 0.0052(16)
C19 0.034(2) 0.016(2) 0.0282(19) 0.0002(16) -0.0005(15) 0.0073(16)
C20 0.036(2) 0.020(2) 0.0186(17) -0.0024(15) 0.0007(15) 0.0056(16)
C21 0.037(2) 0.030(2) 0.028(2) -0.0020(17) -0.0089(16) 0.0096(18)
C22 0.041(3) 0.054(3) 0.060(3) -0.008(3) -0.017(2) 0.004(2)
C23 0.064(3) 0.054(3) 0.033(2) 0.003(2) -0.009(2) 0.010(3)
C24 0.066(3) 0.040(3) 0.045(3) -0.003(2) -0.023(2) 0.023(2)
C25 0.034(2) 0.021(2) 0.0220(18) -0.0004(16) 0.0048(15) 0.0018(16)
C26 0.036(2) 0.026(2) 0.0156(17) 0.0004(15) 0.0023(14) 0.0051(17)
C27 0.044(2) 0.034(2) 0.024(2) -0.0088(18) 0.0048(16) 0.0150(19)
C28 0.047(3) 0.043(3) 0.025(2) -0.0057(19) 0.0005(17) 0.021(2)
C29 0.040(2) 0.040(3) 0.0213(19) 0.0002(18) -0.0016(15) 0.0142(19)
C30 0.033(2) 0.025(2) 0.0218(18) -0.0024(16) 0.0062(15) 0.0022(16)
C31 0.033(2) 0.022(2) 0.0186(17) -0.0003(15) 0.0023(14) 0.0050(16)
C32 0.0271(19) 0.024(2) 0.0239(19) -0.0014(16) 0.0062(14) -0.0016(16)
C33 0.080(4) 0.121(6) 0.035(3) -0.005(3) -0.006(2) 0.074(4)
C34 0.162(9) 0.282(14) 0.082(5) -0.001(7) 0.009(5) 0.187(10)
C35 0.094(7) 0.076(7) 0.101(8) 0.057(6) 0.022(6) 0.063(6)
C36 0.053(5) 0.082(7) 0.060(5) -0.034(5) -0.035(4) 0.054(5)
N 0.213(13) 0.167(11) 0.207(13) 0.007(9) 0.024(10) -0.037(10)
C37 0.188(10) 0.224(11) 0.188(10) 0.045(8) -0.016(8) 0.008(9)
C38 0.24(2) 0.35(3) 0.29(2) 0.11(2) 0.055(17) 0.083(19)
C13 0.0274(18) 0.020(2) 0.0228(18) -0.0035(15) -0.0026(14) 0.0060(15)

loop_
_atom_type_symbol
_atom_type_description
_atom_type_scat_dispersion_real
_atom_type_scat_dispersion_imag
_atom_type_scat_source
C C 0.0033 0.0016 'International Tables Vol C Tables 4.2.6.8 and 6.1.1.4'
H H 0.0000 0.0000 'International Tables Vol C Tables 4.2.6.8 and 6.1.1.4'
N N 0.0061 0.0033 'International Tables Vol C Tables 4.2.6.8 and 6.1.1.4'
O O 0.0106 0.0060 'International Tables Vol C Tables 4.2.6.8 and 6.1.1.4'
Co Co 0.3494 0.9721 'International Tables Vol C Tables 4.2.6.8 and 6.1.1.4'

loop_
_geom_angle_atom_site_label_1
_geom_angle_atom_site_label_2
_geom_angle_atom_site_label_3
_geom_angle
_geom_angle_site_symmetry_1
_geom_angle_site_symmetry_3
O5 Co1 O11 92.72(12) . 2_665
O5 Co1 O13 178.82(12) . .
O11 Co1 O13 87.63(10) 2_665 .
O5 Co1 O3 88.23(14) . 1_455
O11 Co1 O3 94.61(12) 2_665 1_455
O13 Co1 O3 92.86(11) . 1_455
O5 Co1 O1 86.61(13) . .
O11 Co1 O1 93.27(10) 2_665 .
O13 Co1 O1 92.25(10) . .
O3 Co1 O1 170.77(10) 1_455 .
O5 Co1 O1 88.09(11) . 2_666
O11 Co1 O1 173.01(10) 2_665 2_666
O13 Co1 O1 91.43(9) . 2_666
O3 Co1 O1 92.35(10) 1_455 2_666
O1 Co1 O1 79.83(9) . 2_666
O6 Co2 O13 96.57(12) 2_666 .
O6 Co2 O8 84.44(12) 2_666 1_565
O13 Co2 O8 88.47(11) . 1_565
O6 Co2 O2 105.60(12) 2_666 .
O13 Co2 O2 94.47(10) . .
O8 Co2 O2 169.10(10) 1_565 .
O6 Co2 O14 85.77(16) 2_666 .
O13 Co2 O14 176.23(14) . .
O8 Co2 O14 88.82(16) 1_565 .
O2 Co2 O14 87.72(15) . .
O6 Co2 O9 167.08(12) 2_666 .
O13 Co2 O9 90.45(10) . .
O8 Co2 O9 84.93(11) 1_565 .
O2 Co2 O9 84.55(10) . .
O14 Co2 O9 86.71(15) . .
O7 Co3 O12 120.49(12) 1_565 2_665
O7 Co3 O4 106.40(12) 1_565 1_455
O12 Co3 O4 102.94(12) 2_665 1_455
O7 Co3 O13 106.75(11) 1_565 .
O12 Co3 O13 113.81(11) 2_665 .
O4 Co3 O13 105.10(11) 1_455 .
C1 O1 Co1 126.0(2) . .
C1 O1 Co1 125.1(2) . 2_666
Co1 O1 Co1 100.17(9) . 2_666
C1 O2 Co2 131.9(2) . .
C8 O3 Co1 141.1(3) . 1_655
C8 O4 Co3 116.8(2) . 1_655
C13 O5 Co1 172.5(3) . .
C13 O6 Co2 129.9(3) . 2_666
C20 O7 Co3 123.3(3) . 1_545
C20 O8 Co2 137.8(3) . 1_545
C25 O9 Co2 137.4(3) . .
C25 O10 H10D 109.5 . .
C32 O11 Co1 139.5(3) . 2_665
C32 O12 Co3 117.2(2) . 2_665
Co3 O13 Co1 102.45(11) . .
Co3 O13 Co2 107.07(10) . .
Co1 O13 Co2 124.90(12) . .
Co3 O13 H13A 107.1 . .
Co1 O13 H13A 107.1 . .
Co2 O13 H13A 107.1 . .
O2 C1 O1 124.3(3) . .
O2 C1 C2 118.2(3) . .
O1 C1 C2 117.5(3) . .
C3 C2 C7 120.4(3) . .
C3 C2 C1 120.8(3) . .
C7 C2 C1 118.8(3) . .
C2 C3 C4 118.9(3) . .
C2 C3 H3A 120.5 . .
C4 C3 H3A 120.5 . .
C5 C4 C3 120.2(3) . .
C5 C4 C8 119.8(3) . .
C3 C4 C8 120.0(3) . .
C4 C5 C6 122.8(3) . .
C4 C5 H5A 118.6 . .
C6 C5 H5A 118.6 . .
C7 C6 C5 116.1(4) . .
C7 C6 C9 123.0(3) . .
C5 C6 C9 120.9(3) . .
C2 C7 C6 121.5(3) . .
C2 C7 H7A 119.3 . .
C6 C7 H7A 119.3 . .
O3 C8 O4 125.5(3) . .
O3 C8 C4 116.1(4) . .
O4 C8 C4 118.4(3) . .
C10 C9 C11 108.1(4) . .
C10 C9 C6 110.6(3) . .
C11 C9 C6 111.9(4) . .
C10 C9 C12 110.2(4) . .
C11 C9 C12 108.1(4) . .
C6 C9 C12 107.9(3) . .
C9 C10 H10A 109.5 . .
C9 C10 H10B 109.5 . .
H10A C10 H10B 109.5 . .
C9 C10 H10C 109.5 . .
H10A C10 H10C 109.5 . .
H10B C10 H10C 109.5 . .
C9 C11 H11A 109.5 . .
C9 C11 H11B 109.5 . .
H11A C11 H11B 109.5 . .
C9 C11 H11C 109.5 . .
H11A C11 H11C 109.5 . .
H11B C11 H11C 109.5 . .
C9 C12 H12A 109.5 . .
C9 C12 H12B 109.5 . .
H12A C12 H12B 109.5 . .
C9 C12 H12C 109.5 . .
H12A C12 H12C 109.5 . .
H12B C12 H12C 109.5 . .
C19 C14 C15 120.46(18) . .
C19 C14 C13 120.0(3) . .
C15 C14 C13 119.48(17) . .
C16 C15 C14 118.24(18) . .
C16 C15 H15A 120.9 . .
C14 C15 H15A 120.9 . .
C17 C16 C15 120.1(3) . .
C17 C16 C20 121.5(3) . .
C15 C16 C20 118.3(3) . .
C16 C17 C18 122.3(3) . .
C16 C17 H17A 118.9 . .
C18 C17 H17A 118.9 . .
C17 C18 C19 117.3(3) . .
C17 C18 C21 120.5(3) . .
C19 C18 C21 122.2(3) . .
C14 C19 C18 121.5(3) . .
C14 C19 H19A 119.2 . .
C18 C19 H19A 119.2 . .
O8 C20 O7 125.1(4) . .
O8 C20 C16 117.8(3) . .
O7 C20 C16 117.1(3) . .
C24 C21 C18 112.7(3) . .
C24 C21 C23 108.9(4) . .
C18 C21 C23 108.8(3) . .
C24 C21 C22 109.0(4) . .
C18 C21 C22 109.0(3) . .
C23 C21 C22 108.3(4) . .
C21 C22 H22A 109.5 . .
C21 C22 H22B 109.5 . .
H22A C22 H22B 109.5 . .
C21 C22 H22C 109.5 . .
H22A C22 H22C 109.5 . .
H22B C22 H22C 109.5 . .
C21 C23 H23A 109.5 . .
C21 C23 H23B 109.5 . .
H23A C23 H23B 109.5 . .
C21 C23 H23C 109.5 . .
H23A C23 H23C 109.5 . .
H23B C23 H23C 109.5 . .
C21 C24 H24A 109.5 . .
C21 C24 H24B 109.5 . .
H24A C24 H24B 109.5 . .
C21 C24 H24C 109.5 . .
H24A C24 H24C 109.5 . .
H24B C24 H24C 109.5 . .
O9 C25 O10 123.0(3) . .
O9 C25 C26 121.1(3) . .
O10 C25 C26 115.9(3) . .
C27 C26 C31 121.0(3) . .
C27 C26 C25 116.6(3) . .
C31 C26 C25 122.3(3) . .
C26 C27 C28 121.5(3) . .
C26 C27 H27A 119.2 . .
C28 C27 H27A 119.2 . .
C29 C28 C27 116.8(4) . .
C29 C28 C33 120.2(4) . .
C27 C28 C33 123.0(4) . .
C30 C29 C28 122.3(4) . .
C30 C29 H29A 118.8 . .
C28 C29 H29A 118.8 . .
C31 C30 C29 119.7(3) . .
C31 C30 C32 123.1(4) . .
C29 C30 C32 117.1(3) . .
C30 C31 C26 118.5(3) . .
C30 C31 H31A 120.7 . .
C26 C31 H31A 120.7 . .
O11 C32 O12 124.8(3) . .
O11 C32 C30 116.6(3) . .
O12 C32 C30 118.4(3) . .
C35 C33 C34 120.7(8) . .
C35 C33 C36 100.5(9) . .
C34 C33 C36 103.7(7) . .
C35 C33 C28 110.7(6) . .
C34 C33 C28 111.6(5) . .
C36 C33 C28 108.0(6) . .
C33 C34 H34A 109.5 . .
C33 C34 H34B 109.5 . .
H34A C34 H34B 109.5 . .
C33 C34 H34C 109.5 . .
H34A C34 H34C 109.5 . .
H34B C34 H34C 109.5 . .
C33 C35 H35A 109.5 . .
C33 C35 H35B 109.5 . .
H35A C35 H35B 109.5 . .
C33 C35 H35C 109.5 . .
H35A C35 H35C 109.5 . .
H35B C35 H35C 109.5 . .
C33 C36 H36A 109.5 . .
C33 C36 H36B 109.5 . .
H36A C36 H36B 109.5 . .
C33 C36 H36C 109.5 . .
H36A C36 H36C 109.5 . .
H36B C36 H36C 109.5 . .
N C37 C38 175(2) . .
C37 C38 H38A 109.5 . .
C37 C38 H38B 109.5 . .
H38A C38 H38B 109.5 . .
C37 C38 H38C 109.5 . .
H38A C38 H38C 109.5 . .
H38B C38 H38C 109.5 . .
O5 C13 O6 124.2(4) . .
O5 C13 C14 118.7(3) . .
O6 C13 C14 117.1(3) . .

loop_
_geom_bond_atom_site_label_1
_geom_bond_atom_site_label_2
_geom_bond_distance
_geom_bond_site_symmetry_2
Co1 O5 1.997(3) .
Co1 O11 2.055(2) 2_665
Co1 O13 2.072(2) .
Co1 O3 2.093(3) 1_455
Co1 O1 2.141(2) .
Co1 O1 2.195(2) 2_666
Co2 O6 2.038(3) 2_666
Co2 O13 2.095(2) .
Co2 O8 2.110(3) 1_565
Co2 O2 2.145(3) .
Co2 O14 2.147(4) .
Co2 O9 2.152(3) .
Co3 O7 1.961(3) 1_565
Co3 O12 1.979(3) 2_665
Co3 O4 1.987(3) 1_455
Co3 O13 2.001(2) .
O1 C1 1.277(4) .
O1 Co1 2.195(2) 2_666
O2 C1 1.264(4) .
O3 C8 1.260(5) .
O3 Co1 2.093(3) 1_655
O4 C8 1.268(5) .
O4 Co3 1.987(3) 1_655
O5 C13 1.221(5) .
O6 C13 1.255(5) .
O6 Co2 2.038(3) 2_666
O7 C20 1.290(4) .
O7 Co3 1.961(3) 1_545
O8 C20 1.246(4) .
O8 Co2 2.110(3) 1_545
O9 C25 1.229(4) .
O10 C25 1.312(5) .
O10 H10D 0.8200 .
O11 C32 1.248(4) .
O11 Co1 2.055(2) 2_665
O12 C32 1.271(5) .
O12 Co3 1.979(3) 2_665
O13 H13A 0.9800 .
C1 C2 1.505(5) .
C2 C3 1.386(5) .
C2 C7 1.410(5) .
C3 C4 1.400(5) .
C3 H3A 0.9300 .
C4 C5 1.377(6) .
C4 C8 1.513(5) .
C5 C6 1.414(5) .
C5 H5A 0.9300 .
C6 C7 1.403(5) .
C6 C9 1.537(6) .
C7 H7A 0.9300 .
C9 C10 1.526(6) .
C9 C11 1.537(7) .
C9 C12 1.550(5) .
C10 H10A 0.9600 .
C10 H10B 0.9600 .
C10 H10C 0.9600 .
C11 H11A 0.9600 .
C11 H11B 0.9600 .
C11 H11C 0.9600 .
C12 H12A 0.9600 .
C12 H12B 0.9600 .
C12 H12C 0.9600 .
C14 C19 1.384(4) .
C14 C15 1.4116 .
C14 C13 1.512(4) .
C15 C16 1.395(4) .
C15 H15A 0.9300 .
C16 C17 1.383(5) .
C16 C20 1.503(5) .
C17 C18 1.394(5) .
C17 H17A 0.9300 .
C18 C19 1.395(5) .
C18 C21 1.536(5) .
C19 H19A 0.9300 .
C21 C24 1.518(6) .
C21 C23 1.541(6) .
C21 C22 1.543(6) .
C22 H22A 0.9600 .
C22 H22B 0.9600 .
C22 H22C 0.9600 .
C23 H23A 0.9600 .
C23 H23B 0.9600 .
C23 H23C 0.9600 .
C24 H24A 0.9600 .
C24 H24B 0.9600 .
C24 H24C 0.9600 .
C25 C26 1.490(5) .
C26 C27 1.379(6) .
C26 C31 1.398(5) .
C27 C28 1.403(6) .
C27 H27A 0.9300 .
C28 C29 1.394(5) .
C28 C33 1.555(6) .
C29 C30 1.397(6) .
C29 H29A 0.9300 .
C30 C31 1.395(5) .
C30 C32 1.502(5) .
C31 H31A 0.9300 .
C33 C35 1.444(13) .
C33 C34 1.487(8) .
C33 C36 1.549(11) .
C34 H34A 0.9600 .
C34 H34B 0.9600 .
C34 H34C 0.9600 .
C35 H35A 0.9600 .
C35 H35B 0.9600 .
C35 H35C 0.9600 .
C36 H36A 0.9600 .
C36 H36B 0.9600 .
C36 H36C 0.9600 .
N C37 1.20(2) .
C37 C38 1.80(3) .
C38 H38A 0.9600 .
C38 H38B 0.9600 .
C38 H38C 0.9600 .
